data_7062088
loop_
_publ_author_name
'Wei, Wen Juan'
'Gao, Hong Qiang'
'Tang, Yun Zhi'

_publ_section_title
;
 A zero-dimensional lead-free bismuth-based metal halide:
 [C6H5(CH2)2CH(NH3)CH3]2BiCl5
;
_journal_issue 48
_journal_name_full 'New Journal of Chemistry'
_journal_page_first 22999
_journal_page_last 23002
_journal_paper_doi 10.1039/D2NJ04382C
_journal_volume 46
_journal_year 2022
_chemical_formula_sum 'C20 H32 Bi Cl5 N2'
_chemical_formula_weight 686.70
_space_group_crystal_system monoclinic
_space_group_IT_number 14
_space_group_name_Hall '-P 2ybc'
_space_group_name_H-M_alt 'P 1 21/c 1'
_atom_sites_solution_hydrogens geom
_audit_creation_method SHELXL-2013
_audit_update_record
;
2022-11-14 deposited with the CCDC.	2022-11-15 downloaded from the CCDC.
;
_cell_angle_alpha 90
_cell_angle_beta 104.781(5)
_cell_angle_gamma 90
_cell_formula_units_Z 4
_cell_length_a 18.4977(11)
_cell_length_b 12.6339(6)
_cell_length_c 11.9235(5)
_cell_measurement_reflns_used 6072
_cell_measurement_temperature 100(2)
_cell_measurement_theta_max 29.2670
_cell_measurement_theta_min 4.2830
_cell_volume 2694.3(2)
_computing_structure_refinement 'SHELXL-2013 (Sheldrick, 2013)'
_diffrn_ambient_temperature 100(2)
_diffrn_detector 'CCD plate'
_diffrn_detector_area_resol_mean 5.2137
_diffrn_detector_type AtlasS2
_diffrn_measured_fraction_theta_full 0.973
_diffrn_measured_fraction_theta_max 0.998
_diffrn_measurement_device_type 'SuperNova, Dual, Cu at home/near, AtlasS2'
_diffrn_measurement_method '\w scans'
_diffrn_radiation_type MoK\a
_diffrn_radiation_wavelength 0.71073
_diffrn_reflns_av_R_equivalents 0.0305
_diffrn_reflns_av_unetI/netI 0.0421
_diffrn_reflns_Laue_measured_fraction_full 0.973
_diffrn_reflns_Laue_measured_fraction_max 0.998
_diffrn_reflns_limit_h_max 19
_diffrn_reflns_limit_h_min -22
_diffrn_reflns_limit_k_max 11
_diffrn_reflns_limit_k_min -15
_diffrn_reflns_limit_l_max 14
_diffrn_reflns_limit_l_min -13
_diffrn_reflns_number 12083
_diffrn_reflns_point_group_measured_fraction_full 0.973
_diffrn_reflns_point_group_measured_fraction_max 0.998
_diffrn_reflns_theta_full 25.242
_diffrn_reflns_theta_max 25.027
_diffrn_reflns_theta_min 3.417
_diffrn_source 'micro-focus sealed X-ray tube'
_exptl_absorpt_coefficient_mu 7.049
_exptl_absorpt_correction_T_max 1.00000
_exptl_absorpt_correction_T_min 0.47425
_exptl_absorpt_correction_type multi-scan
_exptl_absorpt_process_details
;
CrysAlisPro 1.171.41.122a (Rigaku Oxford Diffraction, 2021)
Empirical absorption correction using spherical harmonics,
implemented in SCALE3 ABSPACK scaling algorithm.
;
_exptl_crystal_colour colourless
_exptl_crystal_density_diffrn 1.693
_exptl_crystal_description block
_exptl_crystal_F_000 1336
_exptl_crystal_size_max 0.216
_exptl_crystal_size_mid 0.032
_exptl_crystal_size_min 0.024
_refine_diff_density_max 2.022
_refine_diff_density_min -1.170
_refine_diff_density_rms 0.136
_refine_ls_extinction_method none
_refine_ls_goodness_of_fit_ref 1.031
_refine_ls_hydrogen_treatment constr
_refine_ls_matrix_type full
_refine_ls_number_parameters 365
_refine_ls_number_reflns 4748
_refine_ls_number_restraints 336
_refine_ls_restrained_S_all 1.006
_refine_ls_R_factor_all 0.0465
_refine_ls_R_factor_gt 0.0358
_refine_ls_shift/su_max 0.004
_refine_ls_shift/su_mean 0.000
_refine_ls_structure_factor_coef Fsqd
_refine_ls_weighting_details
;
 w=1/[\s^2^(Fo^2^)+(0.0309P)^2^+12.5695P]
 where P=(Fo^2^+2Fc^2^)/3
;
_refine_ls_weighting_scheme calc
_refine_ls_wR_factor_gt 0.0773
_refine_ls_wR_factor_ref 0.0832
_reflns_Friedel_coverage 0.000
_reflns_number_gt 4044
_reflns_number_total 4748
_reflns_threshold_expression 'I > 2\s(I)'
_cod_data_source_file d2nj04382c2.cif
_cod_data_source_block qt-18-1-bi-100k_auto
_cod_depositor_comments 'Adding full bibliography for 7062087--7062088.cif.'
_cod_original_sg_symbol_H-M 'P 21/c'
_cod_database_code 7062088
_shelx_space_group_comment
;
The symmetry employed for this shelxl refinement is uniquely defined
by the following loop, which should always be used as a source of
symmetry information in preference to the above space-group names.
They are only intended as comments.
;
_shelxl_version_number 2013-2

loop_
_space_group_symop_operation_xyz
'x, y, z'
'-x, y+1/2, -z+1/2'
'-x, -y, -z'
'x, -y-1/2, z-1/2'

loop_
_atom_site_label
_atom_site_type_symbol
_atom_site_fract_x
_atom_site_fract_y
_atom_site_fract_z
_atom_site_U_iso_or_equiv
_atom_site_adp_type
_atom_site_occupancy
_atom_site_site_symmetry_order
_atom_site_calc_flag
_atom_site_refinement_flags_posn
_atom_site_refinement_flags_adp
_atom_site_refinement_flags_occupancy
_atom_site_disorder_assembly
_atom_site_disorder_group
Bi01 Bi 0.42751(2) 0.48201(2) 0.82534(2) 0.02665(10) Uani 1 1 d . . . . .
Cl02 Cl 0.58772(9) 0.45865(13) 0.95143(12) 0.0319(4) Uani 1 1 d . . . . .
Cl03 Cl 0.41149(10) 0.27366(13) 0.87907(12) 0.0342(4) Uani 1 1 d . . . . .
Cl04 Cl 0.45657(10) 0.68131(13) 0.78548(12) 0.0321(4) Uani 1 1 d . . . . .
Cl05 Cl 0.44260(10) 0.43555(13) 0.61738(12) 0.0357(4) Uani 1 1 d . . . . .
Cl06 Cl 0.28809(11) 0.50627(16) 0.74895(16) 0.0482(5) Uani 1 1 d . . . . .
N007 N 0.4230(3) 0.6814(4) 0.4994(4) 0.0286(12) Uani 1 1 d . . . . .
H00D H 0.4301 0.7403 0.4597 0.034 Uiso 0.572(13) 1 calc R U P A 2
H00E H 0.4528 0.6283 0.4855 0.034 Uiso 0.572(13) 1 calc R U P A 2
H00F H 0.4347 0.6959 0.5767 0.034 Uiso 0.572(13) 1 calc R U P A 2
H00A H 0.4542 0.6704 0.4527 0.034 Uiso 0.428(13) 1 calc R U P A 1
H00B H 0.4238 0.6237 0.5455 0.034 Uiso 0.428(13) 1 calc R U P A 1
H00C H 0.4382 0.7394 0.5444 0.034 Uiso 0.428(13) 1 calc R U P A 1
N08 N 0.3614(3) 0.1952(5) 0.6163(4) 0.0332(13) Uani 1 1 d . . . . .
H08A H 0.3749 0.2437 0.5690 0.040 Uiso 1 1 calc R U . . .
H08B H 0.3733 0.1291 0.5965 0.040 Uiso 1 1 calc R U . . .
H08C H 0.3861 0.2087 0.6913 0.040 Uiso 1 1 calc R U . . .
C009 C 0.2953(4) 0.7188(7) 0.5096(6) 0.0447(19) Uani 1 1 d . . . . .
H00I H 0.2963 0.6915 0.5878 0.054 Uiso 0.572(13) 1 calc R U P A 2
H00J H 0.3212 0.7880 0.5207 0.054 Uiso 0.572(13) 1 calc R U P A 2
H00G H 0.3196 0.6838 0.5840 0.054 Uiso 0.428(13) 1 calc R U P A 1
H00H H 0.2976 0.7958 0.5253 0.054 Uiso 0.428(13) 1 calc R U P A 1
C00A C 0.2807(5) 0.2017(8) 0.6039(8) 0.065(3) Uani 1 1 d . . . . .
H00L H 0.2690 0.2731 0.6308 0.078 Uiso 0.499(9) 1 calc R U P B 2
H00K H 0.2751 0.2697 0.6436 0.078 Uiso 0.501(9) 1 calc R U P B 1
C00E C 0.2608(5) 0.1187(9) 0.6834(8) 0.079(3) Uani 1 1 d . . . . .
H00M H 0.2103 0.1322 0.6919 0.119 Uiso 1 1 calc R U . . .
H00N H 0.2966 0.1222 0.7596 0.119 Uiso 1 1 calc R U . . .
H00O H 0.2626 0.0482 0.6499 0.119 Uiso 1 1 calc R U . . .
C6 C 0.3269(8) 0.5984(13) 0.3499(12) 0.039(3) Uani 0.572(13) 1 d . U P A 2
H6A H 0.3598 0.6293 0.3059 0.058 Uiso 0.572(13) 1 calc R U P A 2
H6B H 0.2746 0.6099 0.3078 0.058 Uiso 0.572(13) 1 calc R U P A 2
H6C H 0.3366 0.5223 0.3597 0.058 Uiso 0.572(13) 1 calc R U P A 2
C5 C 0.3407(7) 0.6469(14) 0.4593(12) 0.037(3) Uani 0.572(13) 1 d . U P A 2
H5 H 0.3416 0.5833 0.5096 0.045 Uiso 0.572(13) 1 calc R U P A 2
C2 C 0.1700(7) 0.7614(9) 0.5310(10) 0.063(4) Uani 0.572(13) 1 d G U P A 2
C4 C 0.1516(7) 0.8683(9) 0.5223(10) 0.067(4) Uani 0.572(13) 1 d G U P A 2
H4 H 0.1691 0.9123 0.4703 0.081 Uiso 0.572(13) 1 calc R U P A 2
C18B C 0.1074(7) 0.9107(8) 0.5896(11) 0.082(5) Uani 0.572(13) 1 d G U P A 2
H18B H 0.0949 0.9838 0.5836 0.098 Uiso 0.572(13) 1 calc R U P A 2
C3 C 0.0817(6) 0.8463(10) 0.6656(9) 0.063(4) Uani 0.572(13) 1 d G U P A 2
H3 H 0.0515 0.8753 0.7116 0.076 Uiso 0.572(13) 1 calc R U P A 2
C19B C 0.1001(6) 0.7394(10) 0.6744(8) 0.068(4) Uani 0.572(13) 1 d G U P A 2
H19B H 0.0825 0.6954 0.7264 0.082 Uiso 0.572(13) 1 calc R U P A 2
C12B C 0.1442(6) 0.6969(8) 0.6071(10) 0.067(4) Uani 0.572(13) 1 d G U P A 2
H12B H 0.1568 0.6239 0.6131 0.080 Uiso 0.572(13) 1 calc R U P A 2
C6B C 0.2178(9) 0.7389(16) 0.4509(15) 0.064(4) Uani 0.572(13) 1 d . U P A 2
H6BA H 0.1974 0.6766 0.4029 0.076 Uiso 0.572(13) 1 calc R U P A 2
H6BB H 0.2154 0.8000 0.3980 0.076 Uiso 0.572(13) 1 calc R U P A 2
C6A C 0.2138(10) 0.6890(17) 0.4827(17) 0.044(4) Uani 0.428(13) 1 d . U P A 1
H6AA H 0.2068 0.6240 0.5252 0.053 Uiso 0.428(13) 1 calc R U P A 1
H6AB H 0.1937 0.6765 0.3986 0.053 Uiso 0.428(13) 1 calc R U P A 1
C7 C 0.1698(8) 0.7942(11) 0.5272(12) 0.042(4) Uani 0.428(13) 1 d G U P A 1
C9 C 0.1545(9) 0.8947(11) 0.4796(12) 0.067(5) Uani 0.428(13) 1 d G U P A 1
H9 H 0.1752 0.9166 0.4181 0.080 Uiso 0.428(13) 1 calc R U P A 1
C18A C 0.1089(9) 0.9632(10) 0.5218(14) 0.078(5) Uani 0.428(13) 1 d G U P A 1
H18A H 0.0984 1.0319 0.4892 0.094 Uiso 0.428(13) 1 calc R U P A 1
C8 C 0.0786(9) 0.9312(13) 0.6117(15) 0.072(6) Uani 0.428(13) 1 d G U P A 1
H8 H 0.0474 0.9781 0.6405 0.086 Uiso 0.428(13) 1 calc R U P A 1
C19A C 0.0939(9) 0.8308(14) 0.6593(12) 0.079(6) Uani 0.428(13) 1 d G U P A 1
H19A H 0.0732 0.8089 0.7207 0.094 Uiso 0.428(13) 1 calc R U P A 1
C12A C 0.1395(9) 0.7623(10) 0.6171(12) 0.057(5) Uani 0.428(13) 1 d G U P A 1
H12A H 0.1500 0.6936 0.6496 0.068 Uiso 0.428(13) 1 calc R U P A 1
C10 C 0.3467(10) 0.6983(16) 0.4278(14) 0.027(4) Uani 0.428(13) 1 d . U P A 1
H10 H 0.3507 0.7709 0.3964 0.032 Uiso 0.428(13) 1 calc R U P A 1
C11 C 0.3182(11) 0.6417(17) 0.3277(16) 0.040(4) Uani 0.428(13) 1 d . U P A 1
H11A H 0.3563 0.5922 0.3151 0.060 Uiso 0.428(13) 1 calc R U P A 1
H11B H 0.3041 0.6904 0.2618 0.060 Uiso 0.428(13) 1 calc R U P A 1
H11C H 0.2741 0.6020 0.3348 0.060 Uiso 0.428(13) 1 calc R U P A 1
C1B C 0.2428(8) 0.1922(16) 0.4708(12) 0.041(4) Uani 0.499(9) 1 d . U P B 2
H1BA H 0.2662 0.2428 0.4272 0.049 Uiso 0.499(9) 1 calc R U P B 2
H1BB H 0.2498 0.1198 0.4436 0.049 Uiso 0.499(9) 1 calc R U P B 2
C13B C 0.1131(6) 0.1927(9) 0.3161(7) 0.058(4) Uani 0.499(9) 1 d G U P B 2
C12 C 0.1116(6) 0.0920(8) 0.2684(9) 0.061(4) Uani 0.499(9) 1 d G U P B 2
H12 H 0.1383 0.0357 0.3135 0.073 Uiso 0.499(9) 1 calc R U P B 2
C17B C 0.0711(7) 0.0737(7) 0.1548(9) 0.065(4) Uani 0.499(9) 1 d G U P B 2
H17B H 0.0701 0.0050 0.1222 0.078 Uiso 0.499(9) 1 calc R U P B 2
C15B C 0.0322(6) 0.1561(10) 0.0888(7) 0.067(4) Uani 0.499(9) 1 d G U P B 2
H15B H 0.0045 0.1436 0.0111 0.080 Uiso 0.499(9) 1 calc R U P B 2
C16B C 0.0337(7) 0.2567(8) 0.1364(9) 0.057(4) Uani 0.499(9) 1 d G U P B 2
H16B H 0.0070 0.3130 0.0913 0.068 Uiso 0.499(9) 1 calc R U P B 2
C14B C 0.0741(7) 0.2750(7) 0.2501(9) 0.056(4) Uani 0.499(9) 1 d G U P B 2
H14B H 0.0752 0.3438 0.2826 0.067 Uiso 0.499(9) 1 calc R U P B 2
C1 C 0.1576(8) 0.2168(16) 0.4487(13) 0.053(4) Uani 0.499(9) 1 d . U P B 2
H1A H 0.1510 0.2922 0.4664 0.063 Uiso 0.499(9) 1 calc R U P B 2
H1B H 0.1363 0.1733 0.5015 0.063 Uiso 0.499(9) 1 calc R U P B 2
C1A C 0.228(2) 0.208(3) 0.505(3) 0.144(9) Uani 0.501(9) 1 d . U P B 1
H1AA H 0.1804 0.1790 0.5169 0.172 Uiso 0.501(9) 1 calc R U P B 1
H1AB H 0.2421 0.1640 0.4454 0.172 Uiso 0.501(9) 1 calc R U P B 1
C13 C 0.2145(18) 0.321(3) 0.461(3) 0.146(7) Uani 0.501(9) 1 d . U P B 1
H13A H 0.2556 0.3495 0.4305 0.175 Uiso 0.501(9) 1 calc R U P B 1
H13B H 0.2018 0.3701 0.5175 0.175 Uiso 0.501(9) 1 calc R U P B 1
C13A C 0.1380(9) 0.2788(18) 0.3541(13) 0.131(6) Uani 0.501(9) 1 d G U P B 1
C14 C 0.1326(10) 0.1906(15) 0.2828(18) 0.130(6) Uani 0.501(9) 1 d G U P B 1
H14 H 0.1652 0.1321 0.3065 0.156 Uiso 0.501(9) 1 calc R U P B 1
C17A C 0.0796(12) 0.1880(14) 0.1766(16) 0.124(6) Uani 0.501(9) 1 d G U P B 1
H17A H 0.0759 0.1277 0.1279 0.149 Uiso 0.501(9) 1 calc R U P B 1
C15A C 0.0319(10) 0.2736(17) 0.1419(13) 0.117(6) Uani 0.501(9) 1 d G U P B 1
H15A H -0.0044 0.2718 0.0693 0.141 Uiso 0.501(9) 1 calc R U P B 1
C16A C 0.0373(10) 0.3618(13) 0.2132(16) 0.108(6) Uani 0.501(9) 1 d G U P B 1
H16A H 0.0047 0.4203 0.1895 0.130 Uiso 0.501(9) 1 calc R U P B 1
C14A C 0.0903(11) 0.3644(14) 0.3194(15) 0.115(6) Uani 0.501(9) 1 d G U P B 1
H14A H 0.0940 0.4246 0.3681 0.138 Uiso 0.501(9) 1 calc R U P B 1

loop_
_atom_site_aniso_label
_atom_site_aniso_U_11
_atom_site_aniso_U_22
_atom_site_aniso_U_33
_atom_site_aniso_U_23
_atom_site_aniso_U_13
_atom_site_aniso_U_12
Bi01 0.03793(16) 0.02967(15) 0.01204(12) 0.00169(9) 0.00582(10) 0.00632(11)
Cl02 0.0406(9) 0.0366(9) 0.0198(7) 0.0013(6) 0.0102(7) 0.0094(7)
Cl03 0.0553(11) 0.0332(9) 0.0159(7) 0.0022(6) 0.0123(7) 0.0066(8)
Cl04 0.0486(10) 0.0288(9) 0.0167(7) -0.0006(6) 0.0042(7) 0.0016(7)
Cl05 0.0636(11) 0.0275(9) 0.0204(7) -0.0017(6) 0.0188(8) 0.0011(8)
Cl06 0.0404(10) 0.0620(13) 0.0394(10) 0.0109(9) 0.0049(8) 0.0079(9)
N007 0.034(3) 0.035(3) 0.017(2) -0.001(2) 0.006(2) -0.003(2)
N08 0.045(3) 0.037(3) 0.019(3) 0.004(2) 0.009(2) -0.003(3)
C009 0.034(4) 0.060(5) 0.038(4) -0.003(4) 0.006(3) -0.012(4)
C00A 0.045(5) 0.086(7) 0.065(6) 0.028(5) 0.015(5) 0.020(5)
C00E 0.058(6) 0.116(9) 0.070(6) 0.021(6) 0.030(5) -0.018(6)
C6 0.039(4) 0.037(4) 0.038(4) 0.000(2) 0.008(2) -0.001(2)
C5 0.028(7) 0.045(9) 0.037(6) -0.003(6) 0.005(5) -0.011(7)
C2 0.062(4) 0.064(4) 0.063(4) -0.0002(10) 0.0159(14) 0.0000(10)
C4 0.067(4) 0.068(4) 0.067(4) 0.0001(10) 0.0173(14) -0.0003(10)
C18B 0.067(10) 0.100(9) 0.078(9) -0.014(7) 0.020(8) 0.003(7)
C3 0.022(7) 0.108(10) 0.054(8) -0.015(6) -0.002(6) 0.005(6)
C19B 0.039(8) 0.106(10) 0.054(8) -0.003(6) 0.002(6) 0.005(6)
C12B 0.051(8) 0.080(8) 0.066(8) 0.005(6) 0.007(7) 0.006(6)
C6B 0.063(4) 0.064(4) 0.063(4) -0.0001(10) 0.0160(15) -0.0001(10)
C6A 0.044(4) 0.044(4) 0.044(4) 0.0003(10) 0.0109(15) -0.0005(10)
C7 0.042(4) 0.042(4) 0.042(4) 0.0000(10) 0.0104(14) -0.0003(10)
C9 0.068(11) 0.057(6) 0.074(10) 0.013(6) 0.015(9) -0.001(6)
C18A 0.078(5) 0.078(5) 0.078(5) -0.0001(10) 0.0198(17) 0.0003(10)
C8 0.062(12) 0.078(8) 0.073(9) -0.009(6) 0.012(9) -0.004(7)
C19A 0.079(6) 0.079(6) 0.079(6) -0.0006(10) 0.0205(18) 0.0002(10)
C12A 0.053(9) 0.068(8) 0.047(8) 0.001(6) 0.007(7) -0.009(7)
C10 0.033(9) 0.024(8) 0.025(6) 0.007(6) 0.010(6) -0.009(7)
C11 0.040(5) 0.040(5) 0.039(5) -0.002(2) 0.009(2) 0.000(2)
C1B 0.023(6) 0.080(12) 0.022(6) 0.017(7) 0.013(5) 0.015(6)
C13B 0.057(4) 0.058(4) 0.058(4) 0.0012(10) 0.0145(13) 0.0002(10)
C12 0.060(4) 0.061(4) 0.060(4) 0.0005(10) 0.0155(13) 0.0001(10)
C17B 0.065(4) 0.065(4) 0.065(4) -0.0001(10) 0.0164(14) 0.0000(10)
C15B 0.066(4) 0.067(4) 0.067(4) 0.0000(10) 0.0168(14) 0.0000(10)
C16B 0.056(4) 0.057(4) 0.057(4) 0.0009(10) 0.0147(14) 0.0000(10)
C14B 0.056(4) 0.056(4) 0.056(4) 0.0005(10) 0.0144(13) -0.0002(10)
C1 0.023(6) 0.088(11) 0.050(6) 0.014(6) 0.013(4) 0.016(6)
C1A 0.144(9) 0.144(9) 0.144(9) 0.0001(10) 0.037(2) 0.0000(10)
C13 0.146(7) 0.146(7) 0.146(7) 0.0001(10) 0.037(2) 0.0000(10)
C13A 0.131(6) 0.131(6) 0.131(6) 0.0000(10) 0.0333(17) 0.0006(10)
C14 0.130(6) 0.130(6) 0.130(6) -0.0001(10) 0.0331(18) 0.0005(10)
C17A 0.124(6) 0.124(6) 0.124(6) 0.0001(10) 0.0319(18) 0.0003(10)
C15A 0.117(6) 0.118(6) 0.118(6) 0.0003(10) 0.0301(19) -0.0001(10)
C16A 0.108(6) 0.108(6) 0.108(6) 0.0003(10) 0.0279(17) -0.0002(10)
C14A 0.115(6) 0.115(6) 0.115(6) 0.0001(10) 0.0295(17) 0.0001(10)

loop_
_atom_type_symbol
_atom_type_description
_atom_type_scat_dispersion_real
_atom_type_scat_dispersion_imag
_atom_type_scat_source
C C 0.0033 0.0016 'International Tables Vol C Tables 4.2.6.8 and 6.1.1.4'
H H 0.0000 0.0000 'International Tables Vol C Tables 4.2.6.8 and 6.1.1.4'
Bi Bi -4.1077 10.2566 'International Tables Vol C Tables 4.2.6.8 and 6.1.1.4'
Cl Cl 0.1484 0.1585 'International Tables Vol C Tables 4.2.6.8 and 6.1.1.4'
N N 0.0061 0.0033 'International Tables Vol C Tables 4.2.6.8 and 6.1.1.4'

loop_
_geom_angle_atom_site_label_1
_geom_angle_atom_site_label_2
_geom_angle_atom_site_label_3
_geom_angle
_geom_angle_site_symmetry_1
_geom_angle_site_symmetry_3
_geom_angle_publ_flag
Cl06 Bi01 Cl05 91.79(6) . . ?
Cl06 Bi01 Cl04 93.17(6) . . ?
Cl05 Bi01 Cl04 88.15(5) . . ?
Cl06 Bi01 Cl03 92.27(6) . . ?
Cl05 Bi01 Cl03 92.85(5) . . ?
Cl04 Bi01 Cl03 174.44(5) . . ?
Cl06 Bi01 Cl02 88.26(6) . 3_667 ?
Cl05 Bi01 Cl02 177.60(5) . 3_667 ?
Cl04 Bi01 Cl02 89.45(5) . 3_667 ?
Cl03 Bi01 Cl02 89.54(4) . 3_667 ?
Cl06 Bi01 Cl02 171.13(5) . . ?
Cl05 Bi01 Cl02 97.04(5) . . ?
Cl04 Bi01 Cl02 87.90(5) . . ?
Cl03 Bi01 Cl02 86.55(5) . . ?
Cl02 Bi01 Cl02 82.94(5) 3_667 . ?
Bi01 Cl02 Bi01 97.06(5) 3_667 . ?
C5 N007 H00D 109.5 . . ?
C5 N007 H00E 109.5 . . ?
H00D N007 H00E 109.5 . . ?
C5 N007 H00F 109.5 . . ?
H00D N007 H00F 109.5 . . ?
H00E N007 H00F 109.5 . . ?
C10 N007 H00A 109.5 . . ?
C10 N007 H00B 109.5 . . ?
H00A N007 H00B 109.5 . . ?
C10 N007 H00C 109.5 . . ?
H00A N007 H00C 109.5 . . ?
H00B N007 H00C 109.5 . . ?
C00A N08 H08A 109.5 . . ?
C00A N08 H08B 109.5 . . ?
H08A N08 H08B 109.5 . . ?
C00A N08 H08C 109.5 . . ?
H08A N08 H08C 109.5 . . ?
H08B N08 H08C 109.5 . . ?
C6B C009 C5 120.8(9) . . ?
C6A C009 C10 124.5(10) . . ?
C6B C009 H00I 107.1 . . ?
C5 C009 H00I 107.1 . . ?
C6B C009 H00J 107.1 . . ?
C5 C009 H00J 107.1 . . ?
H00I C009 H00J 106.8 . . ?
C6A C009 H00G 106.2 . . ?
C10 C009 H00G 106.2 . . ?
C6A C009 H00H 106.2 . . ?
C10 C009 H00H 106.2 . . ?
H00G C009 H00H 106.4 . . ?
C1A C00A N08 126.6(18) . . ?
C1A C00A C00E 111(2) . . ?
N08 C00A C00E 107.5(7) . . ?
N08 C00A C1B 106.2(7) . . ?
C00E C00A C1B 117.5(10) . . ?
N08 C00A H00L 108.4 . . ?
C00E C00A H00L 108.4 . . ?
C1B C00A H00L 108.4 . . ?
C1A C00A H00K 103.1 . . ?
N08 C00A H00K 103.1 . . ?
C00E C00A H00K 103.1 . . ?
C00A C00E H00M 109.5 . . ?
C00A C00E H00N 109.5 . . ?
H00M C00E H00N 109.5 . . ?
C00A C00E H00O 109.5 . . ?
H00M C00E H00O 109.5 . . ?
H00N C00E H00O 109.5 . . ?
C5 C6 H6A 109.5 . . ?
C5 C6 H6B 109.5 . . ?
H6A C6 H6B 109.5 . . ?
C5 C6 H6C 109.5 . . ?
H6A C6 H6C 109.5 . . ?
H6B C6 H6C 109.5 . . ?
C6 C5 C009 131.5(12) . . ?
C6 C5 N007 110.0(11) . . ?
C009 C5 N007 108.8(9) . . ?
C6 C5 H5 100.2 . . ?
C009 C5 H5 100.2 . . ?
N007 C5 H5 100.2 . . ?
C4 C2 C12B 120.0 . . ?
C4 C2 C6B 108.1(11) . . ?
C12B C2 C6B 131.9(11) . . ?
C2 C4 C18B 120.0 . . ?
C2 C4 H4 120.0 . . ?
C18B C4 H4 120.0 . . ?
C3 C18B C4 120.0 . . ?
C3 C18B H18B 120.0 . . ?
C4 C18B H18B 120.0 . . ?
C18B C3 C19B 120.0 . . ?
C18B C3 H3 120.0 . . ?
C19B C3 H3 120.0 . . ?
C12B C19B C3 120.0 . . ?
C12B C19B H19B 120.0 . . ?
C3 C19B H19B 120.0 . . ?
C19B C12B C2 120.0 . . ?
C19B C12B H12B 120.0 . . ?
C2 C12B H12B 120.0 . . ?
C009 C6B C2 113.6(12) . . ?
C009 C6B H6BA 108.8 . . ?
C2 C6B H6BA 108.8 . . ?
C009 C6B H6BB 108.8 . . ?
C2 C6B H6BB 108.8 . . ?
H6BA C6B H6BB 107.7 . . ?
C009 C6A C7 105.6(13) . . ?
C009 C6A H6AA 110.6 . . ?
C7 C6A H6AA 110.6 . . ?
C009 C6A H6AB 110.6 . . ?
C7 C6A H6AB 110.6 . . ?
H6AA C6A H6AB 108.8 . . ?
C9 C7 C12A 120.0 . . ?
C9 C7 C6A 130.3(11) . . ?
C12A C7 C6A 109.3(11) . . ?
C18A C9 C7 120.0 . . ?
C18A C9 H9 120.0 . . ?
C7 C9 H9 120.0 . . ?
C9 C18A C8 120.0 . . ?
C9 C18A H18A 120.0 . . ?
C8 C18A H18A 120.0 . . ?
C18A C8 C19A 120.0 . . ?
C18A C8 H8 120.0 . . ?
C19A C8 H8 120.0 . . ?
C12A C19A C8 120.0 . . ?
C12A C19A H19A 120.0 . . ?
C8 C19A H19A 120.0 . . ?
C19A C12A C7 120.0 . . ?
C19A C12A H12A 120.0 . . ?
C7 C12A H12A 120.0 . . ?
C11 C10 N007 121.8(15) . . ?
C11 C10 C009 118.3(15) . . ?
N007 C10 C009 108.2(10) . . ?
C11 C10 H10 101.5 . . ?
N007 C10 H10 101.5 . . ?
C009 C10 H10 101.5 . . ?
C10 C11 H11A 109.5 . . ?
C10 C11 H11B 109.5 . . ?
H11A C11 H11B 109.5 . . ?
C10 C11 H11C 109.5 . . ?
H11A C11 H11C 109.5 . . ?
H11B C11 H11C 109.5 . . ?
C1 C1B C00A 109.0(10) . . ?
C1 C1B H1BA 109.9 . . ?
C00A C1B H1BA 109.9 . . ?
C1 C1B H1BB 109.9 . . ?
C00A C1B H1BB 109.9 . . ?
H1BA C1B H1BB 108.3 . . ?
C12 C13B C14B 120.0 . . ?
C12 C13B C1 121.7(10) . . ?
C14B C13B C1 118.3(10) . . ?
C17B C12 C13B 120.0 . . ?
C17B C12 H12 120.0 . . ?
C13B C12 H12 120.0 . . ?
C12 C17B C15B 120.0 . . ?
C12 C17B H17B 120.0 . . ?
C15B C17B H17B 120.0 . . ?
C16B C15B C17B 120.0 . . ?
C16B C15B H15B 120.0 . . ?
C17B C15B H15B 120.0 . . ?
C15B C16B C14B 120.0 . . ?
C15B C16B H16B 120.0 . . ?
C14B C16B H16B 120.0 . . ?
C16B C14B C13B 120.0 . . ?
C16B C14B H14B 120.0 . . ?
C13B C14B H14B 120.0 . . ?
C1B C1 C13B 111.6(11) . . ?
C1B C1 H1A 109.3 . . ?
C13B C1 H1A 109.3 . . ?
C1B C1 H1B 109.3 . . ?
C13B C1 H1B 109.3 . . ?
H1A C1 H1B 108.0 . . ?
C00A C1A C13 112(3) . . ?
C00A C1A H1AA 109.2 . . ?
C13 C1A H1AA 109.2 . . ?
C00A C1A H1AB 109.2 . . ?
C13 C1A H1AB 109.2 . . ?
H1AA C1A H1AB 107.9 . . ?
C1A C13 C13A 90(3) . . ?
C1A C13 H13A 113.7 . . ?
C13A C13 H13A 113.7 . . ?
C1A C13 H13B 113.7 . . ?
C13A C13 H13B 113.7 . . ?
H13A C13 H13B 110.9 . . ?
C14 C13A C14A 120.0 . . ?
C14 C13A C13 127.9(17) . . ?
C14A C13A C13 108.6(17) . . ?
C13A C14 C17A 120.0 . . ?
C13A C14 H14 120.0 . . ?
C17A C14 H14 120.0 . . ?
C15A C17A C14 120.0 . . ?
C15A C17A H17A 120.0 . . ?
C14 C17A H17A 120.0 . . ?
C17A C15A C16A 120.0 . . ?
C17A C15A H15A 120.0 . . ?
C16A C15A H15A 120.0 . . ?
C15A C16A C14A 120.0 . . ?
C15A C16A H16A 120.0 . . ?
C14A C16A H16A 120.0 . . ?
C16A C14A C13A 120.0 . . ?
C16A C14A H14A 120.0 . . ?
C13A C14A H14A 120.0 . . ?

loop_
_geom_bond_atom_site_label_1
_geom_bond_atom_site_label_2
_geom_bond_distance
_geom_bond_site_symmetry_2
_geom_bond_publ_flag
Bi01 Cl06 2.5251(19) . ?
Bi01 Cl05 2.6313(14) . ?
Bi01 Cl04 2.6430(16) . ?
Bi01 Cl03 2.7429(17) . ?
Bi01 Cl02 2.8475(14) 3_667 ?
Bi01 Cl02 2.9760(17) . ?
Cl02 Bi01 2.8476(14) 3_667 ?
N007 C10 1.466(18) . ?
N007 C5 1.537(14) . ?
N007 H00D 0.9100 . ?
N007 H00E 0.9100 . ?
N007 H00F 0.9100 . ?
N007 H00A 0.9100 . ?
N007 H00B 0.9100 . ?
N007 H00C 0.9100 . ?
N08 C00A 1.465(10) . ?
N08 H08A 0.9100 . ?
N08 H08B 0.9100 . ?
N08 H08C 0.9100 . ?
C009 C6B 1.449(17) . ?
C009 C5 1.464(16) . ?
C009 C6A 1.507(19) . ?
C009 C10 1.547(18) . ?
C009 H00I 0.9900 . ?
C009 H00J 0.9900 . ?
C009 H00G 0.9900 . ?
C009 H00H 0.9900 . ?
C00A C1A 1.33(4) . ?
C00A C00E 1.520(12) . ?
C00A C1B 1.567(18) . ?
C00A H00L 1.0000 . ?
C00A H00K 1.0000 . ?
C00E H00M 0.9800 . ?
C00E H00N 0.9800 . ?
C00E H00O 0.9800 . ?
C6 C5 1.405(18) . ?
C6 H6A 0.9800 . ?
C6 H6B 0.9800 . ?
C6 H6C 0.9800 . ?
C5 H5 1.0000 . ?
C2 C4 1.3900 . ?
C2 C12B 1.3900 . ?
C2 C6B 1.486(17) . ?
C4 C18B 1.3900 . ?
C4 H4 0.9500 . ?
C18B C3 1.3900 . ?
C18B H18B 0.9500 . ?
C3 C19B 1.3900 . ?
C3 H3 0.9500 . ?
C19B C12B 1.3900 . ?
C19B H19B 0.9500 . ?
C12B H12B 0.9500 . ?
C6B H6BA 0.9900 . ?
C6B H6BB 0.9900 . ?
C6A C7 1.71(2) . ?
C6A H6AA 0.9900 . ?
C6A H6AB 0.9900 . ?
C7 C9 1.3900 . ?
C7 C12A 1.3900 . ?
C9 C18A 1.3900 . ?
C9 H9 0.9500 . ?
C18A C8 1.3900 . ?
C18A H18A 0.9500 . ?
C8 C19A 1.3900 . ?
C8 H8 0.9500 . ?
C19A C12A 1.3900 . ?
C19A H19A 0.9500 . ?
C12A H12A 0.9500 . ?
C10 C11 1.38(2) . ?
C10 H10 1.0000 . ?
C11 H11A 0.9800 . ?
C11 H11B 0.9800 . ?
C11 H11C 0.9800 . ?
C1B C1 1.56(2) . ?
C1B H1BA 0.9900 . ?
C1B H1BB 0.9900 . ?
C13B C12 1.3900 . ?
C13B C14B 1.3900 . ?
C13B C1 1.615(17) . ?
C12 C17B 1.3900 . ?
C12 H12 0.9500 . ?
C17B C15B 1.3900 . ?
C17B H17B 0.9500 . ?
C15B C16B 1.3900 . ?
C15B H15B 0.9500 . ?
C16B C14B 1.3900 . ?
C16B H16B 0.9500 . ?
C14B H14B 0.9500 . ?
C1 H1A 0.9900 . ?
C1 H1B 0.9900 . ?
C1A C13 1.52(5) . ?
C1A H1AA 0.9900 . ?
C1A H1AB 0.9900 . ?
C13 C13A 1.73(3) . ?
C13 H13A 0.9900 . ?
C13 H13B 0.9900 . ?
C13A C14 1.3900 . ?
C13A C14A 1.3900 . ?
C14 C17A 1.3900 . ?
C14 H14 0.9500 . ?
C17A C15A 1.3900 . ?
C17A H17A 0.9500 . ?
C15A C16A 1.3900 . ?
C15A H15A 0.9500 . ?
C16A C14A 1.3900 . ?
C16A H16A 0.9500 . ?
C14A H14A 0.9500 . ?

loop_
_geom_torsion_atom_site_label_1
_geom_torsion_atom_site_label_2
_geom_torsion_atom_site_label_3
_geom_torsion_atom_site_label_4
_geom_torsion
_geom_torsion_site_symmetry_1
_geom_torsion_site_symmetry_2
_geom_torsion_site_symmetry_3
_geom_torsion_site_symmetry_4
_geom_torsion_publ_flag
C6B C009 C5 C6 10(2) . . . . ?
C6A C009 C5 C6 42(2) . . . . ?
C10 C009 C5 C6 -76(2) . . . . ?
C6B C009 C5 N007 151.5(13) . . . . ?
C6A C009 C5 N007 -176.3(13) . . . . ?
C10 C009 C5 N007 65.3(17) . . . . ?
C10 N007 C5 C6 77.8(19) . . . . ?
C10 N007 C5 C009 -72.8(19) . . . . ?
C12B C2 C4 C18B 0.0 . . . . ?
C6B C2 C4 C18B -179.4(12) . . . . ?
C2 C4 C18B C3 0.0 . . . . ?
C4 C18B C3 C19B 0.0 . . . . ?
C18B C3 C19B C12B 0.0 . . . . ?
C3 C19B C12B C2 0.0 . . . . ?
C4 C2 C12B C19B 0.0 . . . . ?
C6B C2 C12B C19B 179.2(15) . . . . ?
C5 C009 C6B C2 148.9(15) . . . . ?
C6A C009 C6B C2 64(2) . . . . ?
C10 C009 C6B C2 -178.4(15) . . . . ?
C4 C2 C6B C009 108.4(13) . . . . ?
C12B C2 C6B C009 -70.8(19) . . . . ?
C6B C009 C6A C7 -59(2) . . . . ?
C5 C009 C6A C7 -169.7(12) . . . . ?
C10 C009 C6A C7 -138.0(14) . . . . ?
C009 C6A C7 C9 72.1(16) . . . . ?
C009 C6A C7 C12A -116.0(12) . . . . ?
C12A C7 C9 C18A 0.0 . . . . ?
C6A C7 C9 C18A 171.2(16) . . . . ?
C7 C9 C18A C8 0.0 . . . . ?
C9 C18A C8 C19A 0.0 . . . . ?
C18A C8 C19A C12A 0.0 . . . . ?
C8 C19A C12A C7 0.0 . . . . ?
C9 C7 C12A C19A 0.0 . . . . ?
C6A C7 C12A C19A -172.9(13) . . . . ?
C5 N007 C10 C11 -78(2) . . . . ?
C5 N007 C10 C009 64.3(16) . . . . ?
C6B C009 C10 C11 -37(2) . . . . ?
C5 C009 C10 C11 72(2) . . . . ?
C6A C009 C10 C11 -5(2) . . . . ?
C6B C009 C10 N007 179.0(13) . . . . ?
C5 C009 C10 N007 -71.6(18) . . . . ?
C6A C009 C10 N007 -149.1(14) . . . . ?
C1A C00A C1B C1 -7(6) . . . . ?
N08 C00A C1B C1 -170.9(12) . . . . ?
C00E C00A C1B C1 68.8(16) . . . . ?
C14B C13B C12 C17B 0.0 . . . . ?
C1 C13B C12 C17B 178.4(11) . . . . ?
C13B C12 C17B C15B 0.0 . . . . ?
C12 C17B C15B C16B 0.0 . . . . ?
C17B C15B C16B C14B 0.0 . . . . ?
C15B C16B C14B C13B 0.0 . . . . ?
C12 C13B C14B C16B 0.0 . . . . ?
C1 C13B C14B C16B -178.5(11) . . . . ?
C00A C1B C1 C13B -172.0(12) . . . . ?
C12 C13B C1 C1B 60.2(16) . . . . ?
C14B C13B C1 C1B -121.3(13) . . . . ?
N08 C00A C1A C13 -85(3) . . . . ?
C00E C00A C1A C13 143(2) . . . . ?
C1B C00A C1A C13 -104(7) . . . . ?
C00A C1A C13 C13A -172(3) . . . . ?
C1A C13 C13A C14 -45(3) . . . . ?
C1A C13 C13A C14A 156(2) . . . . ?
C14A C13A C14 C17A 0.0 . . . . ?
C13 C13A C14 C17A -156(2) . . . . ?
C13A C14 C17A C15A 0.0 . . . . ?
C14 C17A C15A C16A 0.0 . . . . ?
C17A C15A C16A C14A 0.0 . . . . ?
C15A C16A C14A C13A 0.0 . . . . ?
C14 C13A C14A C16A 0.0 . . . . ?
C13 C13A C14A C16A 160.6(17) . . . . ?
